data_7226901
loop_
_publ_author_name
'Rong, Jiewei'
'Zhang, Wen-Wei'
'Bai, Junfeng'

_publ_section_title
;
 Syntheses, structures, color tunable and white--light emitting lanthanide
 metal--organic framework materials constructed from conjugated 1,
 1'-butadiynebenzene-3, 3', 5, 5'-tetracarboxylate ligand
;
_journal_name_full 'RSC Adv.'
_journal_paper_doi 10.1039/C6RA22001K
_journal_year 2016
_chemical_formula_sum 'C42 H37 Dy2 N4 O16'
_chemical_formula_weight 1178.76
_chemical_name_systematic
; 
 ? 
;
_space_group_IT_number 15
_symmetry_cell_setting monoclinic
_symmetry_space_group_name_Hall '-C 2yc'
_symmetry_space_group_name_H-M 'C 1 2/c 1'
_atom_sites_solution_hydrogens geom
_atom_sites_solution_primary direct
_atom_sites_solution_secondary difmap
_audit_creation_method SHELXL-97
_audit_update_record
;
2016-05-09 deposited with the CCDC.
2016-10-24 downloaded from the CCDC.
;
_cell_angle_alpha 90.00
_cell_angle_beta 93.9800(10)
_cell_angle_gamma 90.00
_cell_formula_units_Z 8
_cell_length_a 29.9537(12)
_cell_length_b 21.1398(9)
_cell_length_c 19.4385(8)
_cell_measurement_reflns_used 9533
_cell_measurement_temperature 296(2)
_cell_measurement_theta_max 28.0864
_cell_measurement_theta_min 2.2601
_cell_volume 12279.1(9)
_computing_structure_refinement 'SHELXL-97 (Sheldrick, 1997)'
_computing_structure_solution 'SHELXS-97 (Sheldrick, 1990)'
_diffrn_ambient_temperature 296(2)
_diffrn_measured_fraction_theta_full 0.994
_diffrn_measured_fraction_theta_max 0.994
_diffrn_measurement_device_type bruker-CCD
_diffrn_radiation_monochromator graphite
_diffrn_radiation_source 'fine-focus sealed tube'
_diffrn_radiation_type MoK\a
_diffrn_radiation_wavelength 0.71073
_diffrn_reflns_av_R_equivalents 0.0000
_diffrn_reflns_av_sigmaI/netI 0.0554
_diffrn_reflns_limit_h_max 39
_diffrn_reflns_limit_h_min -39
_diffrn_reflns_limit_k_max 28
_diffrn_reflns_limit_k_min 0
_diffrn_reflns_limit_l_max 25
_diffrn_reflns_limit_l_min 0
_diffrn_reflns_number 15274
_diffrn_reflns_theta_full 28.35
_diffrn_reflns_theta_max 28.35
_diffrn_reflns_theta_min 1.36
_exptl_absorpt_coefficient_mu 2.470
_exptl_absorpt_correction_T_max 0.6648
_exptl_absorpt_correction_T_min 0.6126
_exptl_absorpt_correction_type multi-scan
_exptl_absorpt_process_details sadabs
_exptl_crystal_colour yellow
_exptl_crystal_density_diffrn 1.275
_exptl_crystal_density_method 'not measured'
_exptl_crystal_description block
_exptl_crystal_F_000 4616
_exptl_crystal_size_max 0.22
_exptl_crystal_size_mid 0.19
_exptl_crystal_size_min 0.18
_platon_squeeze_details
;
;
_refine_diff_density_max 3.091
_refine_diff_density_min -2.583
_refine_diff_density_rms 0.269
_refine_ls_extinction_method none
_refine_ls_goodness_of_fit_ref 1.013
_refine_ls_hydrogen_treatment mixed
_refine_ls_matrix_type full
_refine_ls_number_parameters 578
_refine_ls_number_reflns 15274
_refine_ls_number_restraints 0
_refine_ls_restrained_S_all 1.013
_refine_ls_R_factor_all 0.0964
_refine_ls_R_factor_gt 0.0684
_refine_ls_shift/su_max 0.001
_refine_ls_shift/su_mean 0.000
_refine_ls_structure_factor_coef Fsqd
_refine_ls_weighting_details 'calc w=1/[\s^2^(Fo^2^)+(0.1545P)^2^+0.0000P] where P=(Fo^2^+2Fc^2^)/3'
_refine_ls_weighting_scheme calc
_refine_ls_wR_factor_gt 0.2140
_refine_ls_wR_factor_ref 0.2342
_reflns_number_gt 9351
_reflns_number_total 15274
_reflns_threshold_expression >2sigma(I)
_cod_data_source_file c6ra22001k2.cif
_cod_data_source_block ww
_cod_original_sg_symbol_H-M C2/c
_cod_database_code 7226901

loop_
_symmetry_equiv_pos_as_xyz
'x, y, z'
'-x, y, -z+1/2'
'x+1/2, y+1/2, z'
'-x+1/2, y+1/2, -z+1/2'
'-x, -y, -z'
'x, -y, z-1/2'
'-x+1/2, -y+1/2, -z'
'x+1/2, -y+1/2, z-1/2'

loop_
_atom_site_label
_atom_site_type_symbol
_atom_site_fract_x
_atom_site_fract_y
_atom_site_fract_z
_atom_site_U_iso_or_equiv
_atom_site_adp_type
_atom_site_occupancy
_atom_site_symmetry_multiplicity
_atom_site_calc_flag
_atom_site_refinement_flags
Dy1 Dy 0.276530(11) 0.174570(13) 0.058850(18) 0.03413(13) Uani 1 1 d .
Dy2 Dy 0.181230(13) -0.169700(15) -0.03652(2) 0.04294(14) Uani 1 1 d .
O1 O 0.3403(2) 0.1014(3) 0.0730(4) 0.0643(17) Uani 1 1 d .
O2 O 0.2800(2) 0.0690(3) 0.0155(4) 0.0664(18) Uani 1 1 d .
O3 O 0.2573(2) -0.1599(3) -0.0311(4) 0.0670(19) Uani 1 1 d .
O4 O 0.3092(2) -0.2282(3) 0.0016(3) 0.0585(16) Uani 1 1 d .
O5 O 0.62780(18) -0.2771(3) 0.3813(3) 0.0482(13) Uani 1 1 d .
O6 O 0.69592(18) -0.2915(3) 0.3515(3) 0.0543(15) Uani 1 1 d .
O7 O 0.68886(18) -0.1912(3) 0.0447(3) 0.0468(13) Uani 1 1 d .
O8 O 0.73127(17) -0.2545(2) 0.1132(3) 0.0480(13) Uani 1 1 d .
O9 O 0.1462(3) -0.0903(3) -0.1070(4) 0.085(2) Uani 1 1 d .
O10 O 0.1910(2) -0.0551(3) -0.0263(4) 0.075(2) Uani 1 1 d .
O11 O 0.2156(2) 0.1841(3) -0.0186(4) 0.0626(17) Uani 1 1 d .
O12 O 0.17115(19) 0.2439(2) -0.0878(3) 0.0590(16) Uani 1 1 d .
O13 O 0.2973(3) 0.1630(3) 0.1794(5) 0.082(2) Uani 1 1 d .
O14 O 0.1985(3) -0.1571(4) 0.0791(6) 0.094(3) Uani 1 1 d .
O15 O 0.1149(4) -0.1679(4) 0.0182(6) 0.104(3) Uani 1 1 d .
O16 O 0.2221(3) 0.1112(4) 0.1116(4) 0.083(2) Uani 1 1 d .
C1 C 0.3172(3) 0.0575(4) 0.0438(5) 0.061(2) Uani 1 1 d .
C2 C 0.3342(3) -0.0091(4) 0.0464(5) 0.055(2) Uani 1 1 d .
C3 C 0.3767(3) -0.0221(4) 0.0781(5) 0.055(2) Uani 1 1 d .
H3A H 0.3941 0.0108 0.0970 0.066 Uiso 1 1 calc R
C4 C 0.3931(3) -0.0838(4) 0.0817(5) 0.054(2) Uani 1 1 d .
C5 C 0.3648(3) -0.1330(4) 0.0552(5) 0.055(2) Uani 1 1 d .
H5A H 0.3747 -0.1746 0.0587 0.066 Uiso 1 1 calc R
C6 C 0.3239(3) -0.1208(4) 0.0251(5) 0.055(2) Uani 1 1 d .
C7 C 0.3075(3) -0.0589(4) 0.0185(5) 0.058(2) Uani 1 1 d .
H7A H 0.2795 -0.0509 -0.0038 0.069 Uiso 1 1 calc R
C8 C 0.2945(3) -0.1743(4) -0.0044(6) 0.059(2) Uani 1 1 d .
C9 C 0.4360(3) -0.0976(4) 0.1120(5) 0.055(2) Uani 1 1 d .
C10 C 0.4725(3) -0.1145(4) 0.1334(5) 0.055(2) Uani 1 1 d .
C11 C 0.5143(3) -0.1364(4) 0.1574(5) 0.054(2) Uani 1 1 d .
C12 C 0.5502(3) -0.1585(4) 0.1753(5) 0.054(2) Uani 1 1 d .
C13 C 0.5921(3) -0.1847(4) 0.1933(5) 0.050(2) Uani 1 1 d .
C14 C 0.6038(3) -0.2123(4) 0.2565(4) 0.050(2) Uani 1 1 d .
H14A H 0.5839 -0.2103 0.2912 0.060 Uiso 1 1 calc R
C15 C 0.6445(3) -0.2429(4) 0.2693(4) 0.0490(19) Uani 1 1 d .
C16 C 0.6751(3) -0.2447(4) 0.2179(4) 0.0478(19) Uani 1 1 d .
H16A H 0.7024 -0.2651 0.2267 0.057 Uiso 1 1 calc R
C17 C 0.6654(3) -0.2162(4) 0.1534(4) 0.0468(19) Uani 1 1 d .
C18 C 0.6237(3) -0.1875(4) 0.1407(5) 0.051(2) Uani 1 1 d .
H18A H 0.6161 -0.1699 0.0976 0.061 Uiso 1 1 calc R
C19 C 0.6569(3) -0.2725(4) 0.3387(4) 0.0484(19) Uani 1 1 d .
C20 C 0.6983(3) -0.2206(4) 0.1007(4) 0.0466(19) Uani 1 1 d .
C21 C 0.1620(4) -0.0447(5) -0.0730(6) 0.071(3) Uani 1 1 d .
C22 C 0.1477(3) 0.0196(4) -0.0928(6) 0.065(3) Uani 1 1 d .
C23 C 0.1723(3) 0.0732(4) -0.0673(5) 0.066(3) Uani 1 1 d .
H23A H 0.1979 0.0677 -0.0379 0.079 Uiso 1 1 calc R
C24 C 0.1580(3) 0.1348(4) -0.0868(5) 0.060(2) Uani 1 1 d .
C25 C 0.1177(3) 0.1429(4) -0.1267(5) 0.063(3) Uani 1 1 d .
H25A H 0.1069 0.1834 -0.1367 0.075 Uiso 1 1 calc R
C26 C 0.0932(3) 0.0894(4) -0.1519(6) 0.065(3) Uani 1 1 d .
C27 C 0.1087(3) 0.0287(4) -0.1336(5) 0.068(3) Uani 1 1 d .
H27A H 0.0923 -0.0064 -0.1494 0.081 Uiso 1 1 calc R
C29 C 0.0545(3) 0.0965(4) -0.1964(6) 0.067(3) Uani 1 1 d .
C30 C 0.0190(3) 0.0981(4) -0.2282(6) 0.069(3) Uani 1 1 d .
C31 C 0.3305(5) 0.1747(5) 0.2161(8) 0.091(4) Uani 1 1 d .
H31A H 0.3555 0.1884 0.1946 0.109 Uiso 1 1 calc R
C32 C 0.3748(6) 0.1751(7) 0.3278(10) 0.124(6) Uani 1 1 d .
H32A H 0.3997 0.1797 0.2998 0.186 Uiso 1 1 calc R
H32B H 0.3787 0.1377 0.3556 0.186 Uiso 1 1 calc R
H32C H 0.3730 0.2114 0.3572 0.186 Uiso 1 1 calc R
C33 C 0.2938(6) 0.1631(7) 0.3180(9) 0.113(5) Uani 1 1 d .
H33A H 0.2693 0.1588 0.2839 0.170 Uiso 1 1 calc R
H33B H 0.2893 0.1998 0.3458 0.170 Uiso 1 1 calc R
H33C H 0.2955 0.1262 0.3468 0.170 Uiso 1 1 calc R
C34 C 0.2060(6) -0.1677(6) 0.1358(11) 0.104(5) Uani 1 1 d .
H34 H 0.2362 -0.1777 0.1426 0.125 Uiso 1 1 calc R
C35 C 0.2149(6) -0.1734(7) 0.2609(9) 0.125(6) Uani 1 1 d .
H35A H 0.2460 -0.1718 0.2523 0.188 Uiso 1 1 calc R
H35B H 0.2088 -0.2120 0.2846 0.188 Uiso 1 1 calc R
H35C H 0.2075 -0.1380 0.2888 0.188 Uiso 1 1 calc R
C36 C 0.1406(6) -0.1689(7) 0.2032(10) 0.127(6) Uani 1 1 d .
H36A H 0.1311 -0.1256 0.2044 0.191 Uiso 1 1 calc R
H36B H 0.1338 -0.1896 0.2452 0.191 Uiso 1 1 calc R
H36C H 0.1253 -0.1899 0.1647 0.191 Uiso 1 1 calc R
C37 C 0.0768(7) -0.1797(7) -0.0083(11) 0.117(5) Uani 1 1 d .
H37A H 0.0742 -0.1925 -0.0542 0.140 Uiso 1 1 calc R
C38 C 0.0474(7) -0.1729(7) 0.0995(12) 0.138(7) Uani 1 1 d .
H38A H 0.0194 -0.1700 0.1206 0.206 Uiso 1 1 calc R
H38B H 0.0654 -0.1366 0.1119 0.206 Uiso 1 1 calc R
H38C H 0.0628 -0.2106 0.1151 0.206 Uiso 1 1 calc R
C39 C -0.0022(6) -0.2047(9) -0.0019(10) 0.150(6) Uani 1 1 d .
H39A H -0.0022 -0.2078 -0.0512 0.225 Uiso 1 1 calc R
H39B H -0.0272 -0.1795 0.0100 0.225 Uiso 1 1 calc R
H39C H -0.0045 -0.2462 0.0175 0.225 Uiso 1 1 calc R
C40 C 0.1991(4) 0.0639(6) 0.1161(7) 0.087(3) Uani 1 1 d .
H40A H 0.2073 0.0306 0.0885 0.104 Uiso 1 1 calc R
C41 C 0.1443(5) -0.0126(7) 0.1478(8) 0.119(5) Uani 1 1 d .
H41A H 0.1483 -0.0298 0.1029 0.179 Uiso 1 1 calc R
H41B H 0.1130 -0.0098 0.1546 0.179 Uiso 1 1 calc R
H41C H 0.1587 -0.0396 0.1824 0.179 Uiso 1 1 calc R
C42 C 0.1632(5) 0.0767(7) 0.2215(9) 0.126(5) Uani 1 1 d .
H42A H 0.1783 0.1169 0.2237 0.188 Uiso 1 1 calc R
H42B H 0.1780 0.0482 0.2542 0.188 Uiso 1 1 calc R
H42C H 0.1327 0.0823 0.2324 0.188 Uiso 1 1 calc R
C129 C 0.1835(3) 0.1903(4) -0.0622(5) 0.059(2) Uani 1 1 d .
N1 N 0.3346(5) 0.1698(5) 0.2847(8) 0.105(4) Uani 1 1 d .
N2 N 0.1883(6) -0.1713(6) 0.1963(9) 0.116(4) Uani 1 1 d .
N3 N 0.0391(6) -0.1753(6) 0.0253(10) 0.129(5) Uani 1 1 d .
N4 N 0.1644(4) 0.0509(6) 0.1531(7) 0.109(4) Uani 1 1 d .

loop_
_atom_site_aniso_label
_atom_site_aniso_U_11
_atom_site_aniso_U_22
_atom_site_aniso_U_33
_atom_site_aniso_U_23
_atom_site_aniso_U_13
_atom_site_aniso_U_12
Dy1 0.0311(2) 0.02460(17) 0.0449(2) 0.00108(12) -0.01036(14) 0.00603(12)
Dy2 0.0507(3) 0.02750(19) 0.0479(2) -0.00651(14) -0.01672(17) 0.00715(14)
O1 0.056(4) 0.050(3) 0.084(5) -0.001(3) -0.020(3) 0.004(3)
O2 0.058(4) 0.050(3) 0.088(5) 0.001(3) -0.024(3) 0.006(3)
O3 0.063(4) 0.049(3) 0.085(5) 0.001(3) -0.023(4) 0.003(3)
O4 0.056(4) 0.036(3) 0.080(4) 0.002(3) -0.022(3) 0.002(3)
O5 0.041(3) 0.048(3) 0.055(3) 0.009(3) -0.002(3) 0.009(2)
O6 0.042(3) 0.059(3) 0.061(4) 0.015(3) -0.003(3) 0.013(3)
O7 0.040(3) 0.046(3) 0.054(3) 0.005(3) -0.002(3) 0.011(2)
O8 0.039(3) 0.050(3) 0.055(3) 0.006(3) -0.002(2) 0.015(2)
O9 0.081(5) 0.065(4) 0.104(6) -0.004(4) -0.030(4) 0.001(4)
O10 0.070(5) 0.056(4) 0.096(6) -0.001(4) -0.026(4) 0.003(3)
O11 0.052(4) 0.047(3) 0.085(5) -0.003(3) -0.025(3) 0.002(3)
O12 0.053(4) 0.036(3) 0.083(4) -0.004(3) -0.025(3) 0.001(3)
O13 0.075(5) 0.073(5) 0.095(6) 0.007(4) -0.016(5) 0.012(4)
O14 0.094(7) 0.082(5) 0.103(7) 0.001(5) -0.023(6) 0.005(5)
O15 0.096(7) 0.095(6) 0.117(8) -0.006(5) -0.019(6) 0.002(5)
O16 0.079(5) 0.068(4) 0.101(6) 0.001(4) -0.014(4) -0.003(4)
C1 0.052(6) 0.046(5) 0.080(7) 0.003(4) -0.019(5) 0.004(4)
C2 0.048(5) 0.040(4) 0.075(6) 0.003(4) -0.017(4) 0.005(4)
C3 0.046(5) 0.041(4) 0.075(6) 0.003(4) -0.018(4) 0.005(4)
C4 0.045(5) 0.041(4) 0.074(6) 0.005(4) -0.015(4) 0.007(4)
C5 0.048(5) 0.039(4) 0.074(6) 0.004(4) -0.016(4) 0.006(4)
C6 0.048(5) 0.040(4) 0.075(6) 0.003(4) -0.017(4) 0.002(4)
C7 0.051(5) 0.041(4) 0.078(6) 0.002(4) -0.018(4) 0.005(4)
C8 0.054(6) 0.043(4) 0.078(7) 0.002(4) -0.019(5) 0.002(4)
C9 0.045(5) 0.044(4) 0.073(6) 0.007(4) -0.014(4) 0.007(4)
C10 0.044(5) 0.047(4) 0.073(6) 0.008(4) -0.013(4) 0.009(4)
C11 0.040(5) 0.055(5) 0.067(6) 0.012(4) -0.008(4) 0.014(4)
C12 0.041(5) 0.054(5) 0.065(6) 0.011(4) -0.008(4) 0.013(4)
C13 0.037(4) 0.052(4) 0.060(5) 0.012(4) -0.005(4) 0.016(4)
C14 0.038(4) 0.053(5) 0.058(5) 0.010(4) -0.006(4) 0.013(4)
C15 0.039(4) 0.050(4) 0.057(5) 0.009(4) -0.005(4) 0.013(3)
C16 0.037(4) 0.049(4) 0.056(5) 0.010(4) -0.004(4) 0.013(3)
C17 0.036(4) 0.048(4) 0.056(5) 0.009(4) -0.006(4) 0.012(3)
C18 0.040(4) 0.052(4) 0.058(5) 0.010(4) -0.005(4) 0.015(4)
C19 0.040(4) 0.047(4) 0.057(5) 0.011(4) -0.006(4) 0.011(4)
C20 0.038(4) 0.046(4) 0.055(5) 0.006(4) -0.006(4) 0.012(3)
C21 0.066(7) 0.051(5) 0.091(8) -0.003(5) -0.028(6) 0.002(5)
C22 0.059(6) 0.046(5) 0.087(7) -0.002(5) -0.029(5) 0.003(4)
C23 0.059(6) 0.047(5) 0.088(7) -0.002(5) -0.027(5) 0.002(4)
C24 0.053(5) 0.041(4) 0.082(7) -0.002(4) -0.029(5) 0.003(4)
C25 0.055(5) 0.044(4) 0.085(7) -0.001(4) -0.031(5) 0.002(4)
C26 0.056(6) 0.046(4) 0.086(7) -0.002(5) -0.033(5) 0.003(4)
C27 0.061(6) 0.047(5) 0.089(7) -0.002(5) -0.032(5) 0.001(4)
C29 0.058(6) 0.049(5) 0.088(7) -0.002(5) -0.034(5) 0.001(4)
C30 0.059(6) 0.052(5) 0.091(8) 0.000(5) -0.038(5) 0.003(4)
C31 0.085(10) 0.087(9) 0.099(11) 0.000(7) -0.014(8) 0.007(7)
C32 0.112(13) 0.126(13) 0.129(14) -0.007(10) -0.023(11) 0.008(9)
C33 0.106(13) 0.122(12) 0.111(13) -0.002(9) -0.003(10) 0.003(9)
C34 0.102(12) 0.094(11) 0.112(14) 0.000(9) -0.017(11) 0.007(8)
C35 0.129(14) 0.119(14) 0.124(16) 0.003(9) -0.020(11) 0.008(9)
C36 0.121(15) 0.123(13) 0.134(16) -0.004(10) -0.018(12) 0.005(10)
C37 0.109(14) 0.108(12) 0.131(15) -0.007(9) -0.017(12) -0.002(10)
C38 0.132(17) 0.134(16) 0.143(18) -0.001(11) -0.017(14) 0.000(10)
C39 0.139(16) 0.143(15) 0.164(17) 0.000(14) -0.020(13) 0.003(13)
C40 0.080(9) 0.073(7) 0.104(10) 0.001(7) -0.017(7) -0.001(7)
C41 0.115(12) 0.108(11) 0.132(13) -0.007(10) -0.014(10) -0.002(9)
C42 0.128(13) 0.110(11) 0.136(15) -0.011(11) -0.010(11) -0.001(10)
C129 0.051(5) 0.040(4) 0.081(7) -0.003(4) -0.026(5) 0.001(4)
N1 0.096(9) 0.104(9) 0.111(10) 0.002(7) -0.022(8) 0.011(6)
N2 0.113(12) 0.111(10) 0.121(12) 0.001(8) -0.016(10) 0.011(7)
N3 0.117(13) 0.123(12) 0.143(14) -0.009(9) -0.019(11) 0.000(9)
N4 0.106(9) 0.100(8) 0.120(10) 0.001(8) 0.001(8) -0.011(7)

loop_
_atom_type_symbol
_atom_type_description
_atom_type_scat_dispersion_real
_atom_type_scat_dispersion_imag
_atom_type_scat_source
C C 0.0033 0.0016 'International Tables Vol C Tables 4.2.6.8 and 6.1.1.4'
H H 0.0000 0.0000 'International Tables Vol C Tables 4.2.6.8 and 6.1.1.4'
N N 0.0061 0.0033 'International Tables Vol C Tables 4.2.6.8 and 6.1.1.4'
O O 0.0106 0.0060 'International Tables Vol C Tables 4.2.6.8 and 6.1.1.4'
Dy Dy -0.1892 4.4098 'International Tables Vol C Tables 4.2.6.8 and 6.1.1.4'

loop_
_geom_angle_atom_site_label_1
_geom_angle_atom_site_label_2
_geom_angle_atom_site_label_3
_geom_angle
_geom_angle_site_symmetry_1
_geom_angle_site_symmetry_3
O11 Dy1 O8 77.2(2) . 3_455
O11 Dy1 O7 78.6(2) . 5_655
O8 Dy1 O7 126.72(18) 3_455 5_655
O11 Dy1 O12 125.1(2) . 7
O8 Dy1 O12 79.6(2) 3_455 7
O7 Dy1 O12 76.8(2) 5_655 7
O11 Dy1 O2 84.4(2) . .
O8 Dy1 O2 143.5(2) 3_455 .
O7 Dy1 O2 78.8(2) 5_655 .
O12 Dy1 O2 135.9(2) 7 .
O11 Dy1 O16 78.2(3) . .
O8 Dy1 O16 74.4(2) 3_455 .
O7 Dy1 O16 143.4(2) 5_655 .
O12 Dy1 O16 139.8(3) 7 .
O2 Dy1 O16 71.1(3) . .
O11 Dy1 O13 142.4(3) . .
O8 Dy1 O13 75.0(2) 3_455 .
O7 Dy1 O13 138.8(3) 5_655 .
O12 Dy1 O13 73.7(3) 7 .
O2 Dy1 O13 103.6(2) . .
O16 Dy1 O13 70.3(3) . .
O11 Dy1 O1 134.9(2) . .
O8 Dy1 O1 146.0(2) 3_455 .
O7 Dy1 O1 78.7(2) 5_655 .
O12 Dy1 O1 86.3(2) 7 .
O2 Dy1 O1 53.1(2) . .
O16 Dy1 O1 98.5(2) . .
O13 Dy1 O1 71.3(3) . .
O11 Dy1 C1 110.1(2) . .
O8 Dy1 C1 153.5(3) 3_455 .
O7 Dy1 C1 79.7(2) 5_655 .
O12 Dy1 C1 112.6(2) 7 .
O2 Dy1 C1 26.2(2) . .
O16 Dy1 C1 82.1(3) . .
O13 Dy1 C1 85.7(3) . .
O1 Dy1 C1 27.1(2) . .
O4 Dy2 O3 88.2(2) 7_545 .
O4 Dy2 O14 78.6(3) 7_545 .
O3 Dy2 O14 77.7(3) . .
O4 Dy2 O15 88.4(3) 7_545 .
O3 Dy2 O15 149.5(3) . .
O14 Dy2 O15 71.9(4) . .
O4 Dy2 O9 152.6(2) 7_545 .
O3 Dy2 O9 111.3(3) . .
O14 Dy2 O9 123.2(3) . .
O15 Dy2 O9 83.9(3) . .
O4 Dy2 O6 85.4(2) 7_545 8_445
O3 Dy2 O6 80.1(2) . 8_445
O14 Dy2 O6 152.9(3) . 8_445
O15 Dy2 O6 129.8(3) . 8_445
O9 Dy2 O6 79.6(3) . 8_445
O4 Dy2 O10 154.6(2) 7_545 .
O3 Dy2 O10 78.1(2) . .
O14 Dy2 O10 77.7(3) . .
O15 Dy2 O10 92.7(3) . .
O9 Dy2 O10 52.4(2) . .
O6 Dy2 O10 112.6(2) 8_445 .
O4 Dy2 O5 79.8(2) 7_545 8_445
O3 Dy2 O5 132.5(2) . 8_445
O14 Dy2 O5 141.8(3) . 8_445
O15 Dy2 O5 76.4(3) . 8_445
O9 Dy2 O5 72.9(2) . 8_445
O6 Dy2 O5 53.43(18) 8_445 8_445
O10 Dy2 O5 125.1(2) . 8_445
O4 Dy2 C19 82.1(2) 7_545 8_445
O3 Dy2 C19 106.4(3) . 8_445
O14 Dy2 C19 160.1(3) . 8_445
O15 Dy2 C19 103.2(3) . 8_445
O9 Dy2 C19 74.1(3) . 8_445
O6 Dy2 C19 26.6(2) 8_445 8_445
O10 Dy2 C19 122.1(3) . 8_445
O5 Dy2 C19 26.8(2) 8_445 8_445
O4 Dy2 C21 174.5(3) 7_545 .
O3 Dy2 C21 96.6(3) . .
O14 Dy2 C21 99.7(3) . .
O15 Dy2 C21 86.1(3) . .
O9 Dy2 C21 26.3(3) . .
O6 Dy2 C21 98.1(3) 8_445 .
O10 Dy2 C21 26.2(2) . .
O5 Dy2 C21 98.9(2) 8_445 .
C19 Dy2 C21 99.1(3) 8_445 .
C1 O1 Dy1 90.9(5) . .
C1 O2 Dy1 95.0(6) . .
C8 O3 Dy2 150.0(7) . .
C8 O4 Dy2 161.5(7) . 7_545
C19 O5 Dy2 90.8(4) . 8_546
C19 O6 Dy2 93.6(5) . 8_546
C20 O7 Dy1 136.2(5) . 5_655
C20 O8 Dy1 140.5(6) . 3_545
C21 O9 Dy2 96.1(6) . .
C21 O10 Dy2 92.4(6) . .
C129 O11 Dy1 177.7(8) . .
C129 O12 Dy1 112.5(5) . 7
C31 O13 Dy1 134.7(11) . .
C34 O14 Dy2 161.9(10) . .
C37 O15 Dy2 126.6(13) . .
C40 O16 Dy1 153.4(9) . .
O2 C1 O1 120.2(8) . .
O2 C1 C2 119.8(8) . .
O1 C1 C2 120.0(8) . .
O2 C1 Dy1 58.8(5) . .
O1 C1 Dy1 62.0(5) . .
C2 C1 Dy1 169.6(7) . .
C3 C2 C7 119.8(7) . .
C3 C2 C1 119.8(8) . .
C7 C2 C1 120.4(7) . .
C4 C3 C2 120.8(8) . .
C3 C4 C9 121.6(8) . .
C3 C4 C5 118.0(8) . .
C9 C4 C5 120.4(7) . .
C6 C5 C4 121.4(8) . .
C5 C6 C7 121.5(8) . .
C5 C6 C8 120.6(7) . .
C7 C6 C8 117.9(7) . .
C6 C7 C2 118.4(8) . .
O4 C8 O3 125.3(8) . .
O4 C8 C6 117.5(8) . .
O3 C8 C6 117.2(7) . .
C10 C9 C4 173.4(10) . .
C9 C10 C11 177.8(10) . .
C12 C11 C10 175.9(11) . .
C11 C12 C13 177.6(11) . .
C14 C13 C12 123.9(8) . .
C14 C13 C18 118.4(7) . .
C12 C13 C18 117.5(8) . .
C13 C14 C15 121.4(8) . .
C14 C15 C16 119.6(8) . .
C14 C15 C19 120.8(8) . .
C16 C15 C19 119.6(7) . .
C17 C16 C15 121.4(7) . .
C18 C17 C16 118.1(8) . .
C18 C17 C20 122.6(8) . .
C16 C17 C20 119.2(7) . .
C17 C18 C13 121.1(8) . .
O6 C19 O5 122.1(8) . .
O6 C19 C15 118.8(8) . .
O5 C19 C15 119.1(7) . .
O6 C19 Dy2 59.7(4) . 8_546
O5 C19 Dy2 62.4(4) . 8_546
C15 C19 Dy2 177.9(6) . 8_546
O8 C20 O7 125.6(8) . .
O8 C20 C17 117.8(7) . .
O7 C20 C17 116.5(6) . .
O10 C21 O9 118.4(9) . .
O10 C21 C22 122.4(9) . .
O9 C21 C22 119.0(9) . .
O10 C21 Dy2 61.4(5) . .
O9 C21 Dy2 57.6(5) . .
C22 C21 Dy2 175.0(7) . .
C27 C22 C23 119.2(8) . .
C27 C22 C21 120.0(8) . .
C23 C22 C21 120.7(8) . .
C24 C23 C22 120.0(8) . .
C25 C24 C23 119.6(8) . .
C25 C24 C129 119.6(8) . .
C23 C24 C129 120.7(8) . .
C24 C25 C26 120.0(8) . .
C27 C26 C29 120.0(8) . .
C27 C26 C25 119.2(8) . .
C29 C26 C25 120.8(8) . .
C22 C27 C26 121.8(8) . .
C30 C29 C26 171.6(13) . .
C29 C30 C30 172.9(18) . 2_554
O13 C31 N1 126.1(16) . .
O14 C34 N2 144.1(19) . .
O15 C37 N3 124.1(19) . .
O16 C40 N4 132.4(13) . .
O11 C129 O12 123.1(8) . .
O11 C129 C24 119.9(8) . .
O12 C129 C24 117.0(8) . .
C31 N1 C32 126.8(16) . .
C31 N1 C33 116.0(13) . .
C32 N1 C33 117.0(15) . .
C34 N2 C35 122.9(17) . .
C34 N2 C36 122.8(17) . .
C35 N2 C36 114.2(17) . .
C37 N3 C38 113.1(19) . .
C37 N3 C39 121.0(18) . .
C38 N3 C39 117.5(18) . .
C40 N4 C42 119.3(13) . .
C40 N4 C41 118.8(13) . .
C42 N4 C41 112.0(13) . .

loop_
_geom_bond_atom_site_label_1
_geom_bond_atom_site_label_2
_geom_bond_distance
_geom_bond_site_symmetry_2
Dy1 O11 2.294(6) .
Dy1 O8 2.324(5) 3_455
Dy1 O7 2.353(6) 5_655
Dy1 O12 2.370(5) 7
Dy1 O2 2.389(6) .
Dy1 O16 2.395(8) .
Dy1 O13 2.395(9) .
Dy1 O1 2.458(6) .
Dy1 C1 2.783(9) .
Dy2 O4 2.274(5) 7_545
Dy2 O3 2.284(7) .
Dy2 O14 2.285(11) .
Dy2 O15 2.319(11) .
Dy2 O9 2.365(7) .
Dy2 O6 2.396(6) 8_445
Dy2 O10 2.447(7) .
Dy2 O5 2.454(5) 8_445
Dy2 C19 2.769(8) 8_445
Dy2 C21 2.786(10) .
O1 C1 1.267(10) .
O2 C1 1.232(10) .
O3 C8 1.234(11) .
O4 C8 1.225(9) .
O4 Dy2 2.274(5) 7_545
O5 C19 1.248(9) .
O5 Dy2 2.454(5) 8_546
O6 C19 1.244(9) .
O6 Dy2 2.396(6) 8_546
O7 C20 1.269(9) .
O7 Dy1 2.353(6) 5_655
O8 C20 1.230(8) .
O8 Dy1 2.324(5) 3_545
O9 C21 1.243(11) .
O10 C21 1.232(11) .
O11 C129 1.243(10) .
O12 C129 1.282(10) .
O12 Dy1 2.370(5) 7
O13 C31 1.209(16) .
O14 C34 1.134(19) .
O15 C37 1.244(18) .
O16 C40 1.221(13) .
C1 C2 1.497(11) .
C2 C3 1.401(11) .
C2 C7 1.410(11) .
C3 C4 1.392(11) .
C4 C9 1.408(11) .
C4 C5 1.415(11) .
C5 C6 1.344(11) .
C6 C7 1.402(11) .
C6 C8 1.520(12) .
C9 C10 1.196(11) .
C10 C11 1.387(11) .
C11 C12 1.201(11) .
C12 C13 1.393(11) .
C13 C14 1.384(11) .
C13 C18 1.441(12) .
C14 C15 1.389(10) .
C15 C16 1.403(11) .
C15 C19 1.509(11) .
C16 C17 1.402(11) .
C17 C18 1.397(10) .
C17 C20 1.472(11) .
C19 Dy2 2.769(8) 8_546
C21 C22 1.470(12) .
C22 C27 1.377(12) .
C22 C23 1.423(12) .
C23 C24 1.415(11) .
C24 C25 1.401(11) .
C24 C129 1.461(12) .
C25 C26 1.418(11) .
C26 C27 1.402(12) .
C26 C29 1.404(12) .
C29 C30 1.192(11) .
C30 C30 1.374(16) 2_554
C31 N1 1.333(19) .
C32 N1 1.422(19) .
C33 N1 1.430(19) .
C34 N2 1.32(2) .
C35 N2 1.44(2) .
C36 N2 1.44(2) .
C37 N3 1.35(2) .
C38 N3 1.45(2) .
C39 N3 1.45(2) .
C40 N4 1.332(15) .
C41 N4 1.470(17) .
C42 N4 1.442(18) .

loop_
_platon_squeeze_void_nr
_platon_squeeze_void_average_x
_platon_squeeze_void_average_y
_platon_squeeze_void_average_z
_platon_squeeze_void_volume
_platon_squeeze_void_count_electrons
_platon_squeeze_void_content
1 0.000 -0.009 -0.007 2316 906 ' '
2 0.500 0.163 0.002 2316 906 ' '
